data_2242305
loop_
_publ_author_name
'Sivajeyanthi, Palaniyappan'
'Jeevaraj, Muthaiah'
'Edison, Bellarmin'
'Balasubramani, Kasthuri'

_publ_section_title
;
 Crystal structure and Hirshfeld surface analysis of
 (<i>E</i>)-2-(5-bromo-2-hydroxybenzylidene)hydrazinecarbothioamide
 dimethyl sulfoxide monosolvate
;
_journal_coeditor_code SU5414
_journal_issue 2
_journal_name_full 'Acta Crystallographica Section E'
_journal_page_first 119
_journal_page_last 123
_journal_paper_doi 10.1107/S2056989018000233
_journal_volume 74
_journal_year 2018
_chemical_formula_iupac 'C8 H8 Br N3 O S, C2 H6 O S'
_chemical_formula_moiety 'C8 H8 Br N3 O S, C2 H6 O S'
_chemical_formula_sum 'C10 H14 Br N3 O2 S2'
_chemical_formula_weight 352.26
_chemical_name_systematic
;
(<i>E</i>)-2-(5-Bromo-2-hydroxybenzylidene)hydrazinecarbothioamide
dimethyl sulfoxide monosolvate
;
_space_group_crystal_system triclinic
_space_group_IT_number 2
_space_group_name_Hall '-P 1'
_space_group_name_H-M_alt 'P -1'
_symmetry_space_group_name_Hall '-P 1'
_symmetry_space_group_name_H-M 'P -1'
_atom_sites_solution_hydrogens geom
_atom_sites_solution_primary direct
_atom_sites_solution_secondary difmap
_audit_creation_method SHELXL-2017/1
_cell_angle_alpha 78.772(3)
_cell_angle_beta 86.872(3)
_cell_angle_gamma 87.376(3)
_cell_formula_units_Z 2
_cell_length_a 6.5411(4)
_cell_length_b 7.3889(6)
_cell_length_c 15.0662(12)
_cell_measurement_reflns_used 2934
_cell_measurement_temperature 296(2)
_cell_measurement_theta_max 55.939
_cell_measurement_theta_min 5.519
_cell_volume 712.71(9)
_computing_cell_refinement
;
APEX2 and SAINT (Bruker, 2004)
;
_computing_data_collection
;
APEX2 (Bruker, 2004)
;
_computing_data_reduction
;
SAINT and XPREP (Bruker, 2004)
;
_computing_molecular_graphics
;
PLATON (Spek 2009) and Mercury (Macrae <i>et al.</i>,  2008)
;
_computing_publication_material
;
<i>SHELXL2017/1</i> (Sheldrick, 2015), PLATON (Spek 2009)
and publCIF (Westrip, 2010)
;
_computing_structure_refinement
;
<i>SHELXL2017/1</i> (Sheldrick, 2015)
;
_computing_structure_solution
;
SIR92 (Altomare <i>et al.</i>,  1993)
;
_diffrn_ambient_temperature 296(2)
_diffrn_measured_fraction_theta_full 0.990
_diffrn_measured_fraction_theta_max 0.932
_diffrn_measurement_device_type 'Bruker Kappa APEXII CCD'
_diffrn_measurement_method '\w and \f scan'
_diffrn_radiation_type MoK\a
_diffrn_radiation_wavelength 0.71073
_diffrn_reflns_av_R_equivalents 0.0178
_diffrn_reflns_limit_h_max 6
_diffrn_reflns_limit_h_min -8
_diffrn_reflns_limit_k_max 9
_diffrn_reflns_limit_k_min -9
_diffrn_reflns_limit_l_max 19
_diffrn_reflns_limit_l_min -17
_diffrn_reflns_number 6030
_diffrn_reflns_theta_full 25.242
_diffrn_reflns_theta_max 28.256
_diffrn_reflns_theta_min 3.353
_exptl_absorpt_coefficient_mu 3.174
_exptl_absorpt_correction_T_max 0.5693
_exptl_absorpt_correction_T_min 0.4494
_exptl_absorpt_correction_type multi-scan
_exptl_absorpt_process_details
;
(SADABS; Bruker, 2004)
;
_exptl_crystal_colour colourless
_exptl_crystal_density_diffrn 1.637
_exptl_crystal_density_method 'not measured'
_exptl_crystal_description block
_exptl_crystal_F_000 356
_exptl_crystal_size_max 0.30
_exptl_crystal_size_mid 0.20
_exptl_crystal_size_min 0.20
_refine_diff_density_max 0.270
_refine_diff_density_min -0.342
_refine_ls_extinction_method none
_refine_ls_goodness_of_fit_ref 0.789
_refine_ls_hydrogen_treatment constr
_refine_ls_matrix_type full
_refine_ls_number_parameters 165
_refine_ls_number_reflns 3299
_refine_ls_number_restraints 0
_refine_ls_restrained_S_all 0.789
_refine_ls_R_factor_all 0.0414
_refine_ls_R_factor_gt 0.0298
_refine_ls_shift/su_max 0.001
_refine_ls_shift/su_mean 0.000
_refine_ls_structure_factor_coef Fsqd
_refine_ls_weighting_details 'w=1/[\s^2^(Fo^2^)+(0.1000P)^2^] where P=(Fo^2^+2Fc^2^)/3'
_refine_ls_weighting_scheme calc
_refine_ls_wR_factor_gt 0.0965
_refine_ls_wR_factor_ref 0.1064
_reflns_number_gt 2661
_reflns_number_total 3299
_reflns_threshold_expression 'I > 2\s(I)'
_cod_data_source_file su5414sup1.cif
_cod_data_source_block I
_cod_database_code 2242305
_shelx_space_group_comment
;
The symmetry employed for this shelxl refinement is uniquely defined
by the following loop, which should always be used as a source of
symmetry information in preference to the above space-group names.
They are only intended as comments.
;
_shelx_estimated_absorpt_t_min 0.449
_shelx_estimated_absorpt_t_max 0.569

loop_
_space_group_symop_operation_xyz
'x, y, z'
'-x, -y, -z'

loop_
_atom_site_aniso_label
_atom_site_aniso_U_11
_atom_site_aniso_U_22
_atom_site_aniso_U_33
_atom_site_aniso_U_12
_atom_site_aniso_U_13
_atom_site_aniso_U_23
Br1 0.0489(2) 0.0567(2) 0.0538(2) -0.00950(10) -0.01720(10) -0.01930(10)
S1 0.0323(3) 0.0315(3) 0.0469(4) 0.0088(2) -0.0164(2) -0.0132(2)
S2 0.0571(4) 0.0295(3) 0.0432(4) -0.0032(3) -0.0125(3) -0.0124(3)
O1 0.0344(8) 0.0356(8) 0.0498(10) 0.0071(7) -0.0122(7) -0.0203(7)
N1 0.0244(8) 0.0301(9) 0.0365(10) 0.0043(7) -0.0081(7) -0.0086(7)
N2 0.0273(9) 0.0241(8) 0.0417(11) 0.0023(7) -0.0132(7) -0.0082(7)
N3 0.0374(10) 0.0260(9) 0.0566(14) 0.0019(8) -0.0182(9) -0.0123(9)
C1 0.0254(10) 0.0273(10) 0.0267(10) 0.0031(8) -0.0038(7) -0.0040(8)
O2 0.0724(13) 0.0296(8) 0.0554(12) 0.0027(8) -0.0339(10) -0.0099(8)
C2 0.0294(10) 0.0280(10) 0.0288(11) 0.0017(8) -0.0032(8) -0.0057(8)
C3 0.0341(11) 0.0302(11) 0.0390(13) 0.0091(9) -0.0089(9) -0.0059(9)
C4 0.0303(11) 0.0460(13) 0.0373(13) 0.0063(10) -0.0115(9) -0.0024(10)
C5 0.0314(10) 0.0377(11) 0.0289(11) -0.0033(9) -0.0054(8) -0.0063(9)
C6 0.0328(11) 0.0306(10) 0.0297(11) 0.0012(8) -0.0047(8) -0.0063(9)
C7 0.0306(11) 0.0290(10) 0.0314(11) 0.0008(8) -0.0039(8) -0.0084(8)
C8 0.0283(10) 0.0249(10) 0.0301(11) 0.0030(8) -0.0031(8) -0.0083(8)
C9 0.0524(16) 0.0504(15) 0.0462(16) -0.0097(12) -0.0098(12) -0.0079(12)
C10 0.0619(18) 0.0567(17) 0.0521(18) -0.0143(14) 0.0035(13) -0.0025(14)

loop_
_atom_site_type_symbol
_atom_site_label
_atom_site_fract_x
_atom_site_fract_y
_atom_site_fract_z
_atom_site_U_iso_or_equiv
_atom_site_thermal_displace_type
_atom_site_calc_flag
_atom_site_refinement_flags
_atom_site_occupancy
Br Br1 0.20262(4) 0.63938(4) 0.51812(2) 0.05120(10) Uani d . 1.000
S S1 1.36501(8) 0.37819(8) 0.83370(4) 0.0359(2) Uani d . 1.000
S S2 0.24643(10) 0.89596(8) 0.93448(4) 0.0421(2) Uani d . 1.000
O O1 0.6312(2) 1.1359(2) 0.71559(12) 0.0382(5) Uani d . 1.000
N N1 0.8705(3) 0.6223(3) 0.72520(13) 0.0300(5) Uani d . 1.000
N N2 1.0553(3) 0.5884(2) 0.76701(13) 0.0305(5) Uani d . 1.000
N N3 1.0303(3) 0.2820(3) 0.76421(15) 0.0389(6) Uani d . 1.000
C C1 0.6169(3) 0.8495(3) 0.66806(14) 0.0267(6) Uani d . 1.000
O O2 0.1487(3) 0.9012(2) 0.84564(14) 0.0512(6) Uani d . 1.000
C C2 0.5325(3) 1.0274(3) 0.66902(15) 0.0287(6) Uani d . 1.000
C C3 0.3559(3) 1.0884(3) 0.62389(16) 0.0346(7) Uani d . 1.000
C C4 0.2574(4) 0.9727(3) 0.57957(17) 0.0385(7) Uani d . 1.000
C C5 0.3383(3) 0.7961(3) 0.58003(15) 0.0325(6) Uani d . 1.000
C C6 0.5159(3) 0.7339(3) 0.62232(15) 0.0309(6) Uani d . 1.000
C C7 0.8054(3) 0.7906(3) 0.71317(15) 0.0300(6) Uani d . 1.000
C C8 1.1348(3) 0.4159(3) 0.78513(14) 0.0274(6) Uani d . 1.000
C C9 0.5074(4) 0.8287(4) 0.9172(2) 0.0493(9) Uani d . 1.000
C C10 0.1671(5) 0.6884(4) 1.0067(2) 0.0578(10) Uani d . 1.000
H H1 0.54961 1.21258 0.73121 0.0570 Uiso c RU 1.000
H H2 1.11849 0.67747 0.78122 0.0360 Uiso c RU 1.000
H H3 0.30338 1.20764 0.62341 0.0410 Uiso c RU 1.000
H H3A 0.91417 0.30700 0.73958 0.0470 Uiso c RU 1.000
H H3B 1.07844 0.17008 0.77525 0.0470 Uiso c RU 1.000
H H4 0.13811 1.01311 0.54976 0.0460 Uiso c RU 1.000
H H6 0.56908 0.61567 0.62069 0.0370 Uiso c RU 1.000
H H7 0.88039 0.87680 0.73376 0.0360 Uiso c RU 1.000
H H9A 0.51533 0.72024 0.89072 0.0740 Uiso c RU 1.000
H H9B 0.57191 0.80243 0.97422 0.0740 Uiso c RU 1.000
H H9C 0.57610 0.92693 0.87721 0.0740 Uiso c RU 1.000
H H10A 0.02145 0.69522 1.01827 0.0870 Uiso c RU 1.000
H H10B 0.23443 0.67244 1.06288 0.0870 Uiso c RU 1.000
H H10C 0.20263 0.58551 0.97788 0.0870 Uiso c RU 1.000

loop_
_atom_type_symbol
_atom_type_description
_atom_type_scat_dispersion_real
_atom_type_scat_dispersion_imag
_atom_type_scat_source
C C 0.0033 0.0016 'International Tables Vol C Tables 4.2.6.8 and 6.1.1.4'
H H 0.0000 0.0000 'International Tables Vol C Tables 4.2.6.8 and 6.1.1.4'
N N 0.0061 0.0033 'International Tables Vol C Tables 4.2.6.8 and 6.1.1.4'
O O 0.0106 0.0060 'International Tables Vol C Tables 4.2.6.8 and 6.1.1.4'
S S 0.1246 0.1234 'International Tables Vol C Tables 4.2.6.8 and 6.1.1.4'
Br Br -0.2901 2.4595 'International Tables Vol C Tables 4.2.6.8 and 6.1.1.4'

loop_
_geom_angle_atom_site_label_1
_geom_angle_atom_site_label_2
_geom_angle_atom_site_label_3
_geom_angle
_geom_angle_publ_flag
C9 S2 C10 97.89(14) no
O2 S2 C9 105.88(12) no
O2 S2 C10 105.84(12) no
N2 N1 C7 114.45(19) no
C2 O1 H1 110.00 no
N1 N2 C8 119.44(18) no
C2 C1 C7 119.58(19) no
C2 C1 C6 118.62(19) no
C6 C1 C7 121.8(2) no
O1 C2 C3 122.0(2) no
C1 C2 C3 120.5(2) no
N1 N2 H2 120.00 no
C8 N2 H2 120.00 no
O1 C2 C1 117.53(18) no
H3A N3 H3B 120.00 no
C2 C3 C4 120.3(2) no
C8 N3 H3B 120.00 no
C8 N3 H3A 120.00 no
C3 C4 C5 119.3(2) no
Br1 C5 C6 119.57(17) no
Br1 C5 C4 118.85(17) no
C4 C5 C6 121.6(2) no
C1 C6 C5 119.8(2) no
N1 C7 C1 121.2(2) no
S1 C8 N2 118.69(16) no
N2 C8 N3 118.41(19) no
S1 C8 N3 122.90(18) no
C2 C3 H3 120.00 no
C4 C3 H3 120.00 no
C5 C4 H4 120.00 no
C3 C4 H4 120.00 no
C1 C6 H6 120.00 no
C5 C6 H6 120.00 no
N1 C7 H7 119.00 no
C1 C7 H7 119.00 no
S2 C9 H9A 109.00 no
S2 C9 H9B 110.00 no
S2 C9 H9C 109.00 no
H9A C9 H9B 109.00 no
H9A C9 H9C 109.00 no
H9B C9 H9C 109.00 no
S2 C10 H10A 109.00 no
S2 C10 H10B 109.00 no
S2 C10 H10C 109.00 no
H10A C10 H10B 109.00 no
H10A C10 H10C 109.00 no
H10B C10 H10C 109.00 no

loop_
_geom_bond_atom_site_label_1
_geom_bond_atom_site_label_2
_geom_bond_distance
_geom_bond_publ_flag
Br1 C5 1.898(2) no
S1 C8 1.698(2) no
S2 C10 1.780(3) no
S2 O2 1.508(2) no
S2 C9 1.776(3) no
O1 C2 1.367(3) no
N1 N2 1.384(3) no
N1 C7 1.278(3) no
O1 H1 0.8200 no
N2 C8 1.338(3) no
N3 C8 1.324(3) no
C1 C7 1.449(3) no
C1 C2 1.405(3) no
C1 C6 1.404(3) no
C2 C3 1.385(3) no
N2 H2 0.8600 no
N3 H3B 0.8600 no
C3 C4 1.383(3) no
N3 H3A 0.8600 no
C4 C5 1.384(3) no
C5 C6 1.373(3) no
C3 H3 0.9300 no
C4 H4 0.9300 no
C6 H6 0.9300 no
C7 H7 0.9300 no
C9 H9A 0.9600 no
C9 H9B 0.9600 no
C9 H9C 0.9600 no
C10 H10A 0.9600 no
C10 H10B 0.9600 no
C10 H10C 0.9600 no

loop_
_geom_hbond_atom_site_label_D
_geom_hbond_atom_site_label_H
_geom_hbond_atom_site_label_A
_geom_hbond_site_symmetry_A
_geom_hbond_distance_DH
_geom_hbond_distance_HA
_geom_hbond_distance_DA
_geom_hbond_angle_DHA
_geom_hbond_publ_flag
O1 H1 S1 1_465 0.82 2.40 3.1655(17) 157 yes
N2 H2 O2 1_655 0.86 2.10 2.897(2) 155 yes
N3 H3A O1 1_545 0.86 2.37 3.048(2) 136 yes
N3 H3A N1 . 0.86 2.30 2.648(3) 104.00 no
N3 H3B O2 1_645 0.86 2.11 2.930(3) 160 yes
C7 H7 O1 . 0.93 2.44 2.752(3) 100.00 no
C7 H7 O2 1_655 0.93 2.53 3.315(3) 142 yes

loop_
_geom_torsion_atom_site_label_1
_geom_torsion_atom_site_label_2
_geom_torsion_atom_site_label_3
_geom_torsion_atom_site_label_4
_geom_torsion
_geom_torsion_publ_flag
C7 N1 N2 C8 178.2(2) no
N2 N1 C7 C1 178.29(19) no
N1 N2 C8 S1 178.26(15) no
N1 N2 C8 N3 -1.7(3) no
C6 C1 C2 O1 178.65(19) no
C6 C1 C2 C3 -1.5(3) no
C7 C1 C2 O1 -1.9(3) no
C7 C1 C2 C3 178.0(2) no
C2 C1 C6 C5 -0.1(3) no
C7 C1 C6 C5 -179.6(2) no
C2 C1 C7 N1 169.6(2) no
C6 C1 C7 N1 -10.9(3) no
O1 C2 C3 C4 -178.3(2) no
C1 C2 C3 C4 1.9(3) no
C2 C3 C4 C5 -0.7(4) no
C3 C4 C5 Br1 -179.52(18) no
C3 C4 C5 C6 -1.0(4) no
Br1 C5 C6 C1 179.90(16) no
C4 C5 C6 C1 1.4(3) no

_cod_database_fobs_code 2242305
